data_1547994
loop_
_publ_author_name
'Ming Liu'
'Linjiang Chen'
'Scott Lewis'
'Samantha Y. Chong'
'Marc A. Little'
'Tom Hasell'
'Iain M. Aldous'
'Craig M. Brown'
'Martin W. Smith'
'Carole A. Morrison'
'Laurence J. Hardwick'
'Andrew I. Cooper'

_publ_section_title
;
 Three-dimensional protonic conductivity in porous organic cage solids
;
_journal_name_full 'Nature Communications'
_journal_page_first 12750
_journal_paper_doi 10.1038/ncomms12750
_journal_volume 7
_journal_year 2016
_chemical_formula_moiety '6(O4 S), 27.25(H2 O), C48 H84 N12'
_chemical_formula_sum 'C48 H138.5 N12 O51.25 S6'
_chemical_formula_weight 1896.56
_space_group_crystal_system orthorhombic
_space_group_IT_number 43
_space_group_name_Hall 'F 2 -2d'
_space_group_name_H-M_alt 'F d d 2'
_symmetry_space_group_name_Hall 'F 2 -2d'
_symmetry_space_group_name_H-M 'F d d 2'
_atom_sites_solution_hydrogens geom
_cell_angle_alpha 90
_cell_angle_beta 90
_cell_angle_gamma 90
_cell_formula_units_Z 16
_cell_length_a 32.848(6)
_cell_length_b 34.298(6)
_cell_length_c 31.413(5)
_cell_measurement_reflns_used 9717
_cell_measurement_temperature 293
_cell_measurement_theta_max 24.024
_cell_measurement_theta_min 2.652
_cell_volume 35391(11)
_computing_cell_refinement 'SAINT v7.68A (Bruker, 2009)'
_computing_data_collection 'CrystalClear-SM Expert 2.0 r7 (Rigaku, 2011)'
_computing_data_reduction 'SAINT v7.68A (Bruker, 2009)'
_computing_molecular_graphics 'Olex2 (Dolomanov et al., 2009)'
_computing_publication_material 'Olex2 (Dolomanov et al., 2009)'
_computing_structure_refinement 'ShelXL (Sheldrick, 2008)'
_diffrn_ambient_temperature 293
_diffrn_detector CCD
_diffrn_detector_area_resol_mean 28.5714
_diffrn_detector_type 'Rigaku Saturn724+'
_diffrn_measured_fraction_theta_full 0.999
_diffrn_measured_fraction_theta_max 0.999
_diffrn_measurement_device 'AFC12 (Right): Kappa 3 circle'
_diffrn_measurement_device_type 'Rigaku Saturn724+ (2x2 bin mode)'
_diffrn_measurement_method 'profile data from \w-scans'
_diffrn_measurement_specimen_support 'Mitegen 50um'
_diffrn_radiation_collimation 0.3
_diffrn_radiation_monochromator Confocal
_diffrn_radiation_probe x-ray
_diffrn_radiation_type MoK\a
_diffrn_radiation_wavelength 0.71073
_diffrn_reflns_av_R_equivalents 0.0653
_diffrn_reflns_av_unetI/netI 0.0454
_diffrn_reflns_Laue_measured_fraction_full 0.999
_diffrn_reflns_Laue_measured_fraction_max 0.999
_diffrn_reflns_limit_h_max 33
_diffrn_reflns_limit_h_min -40
_diffrn_reflns_limit_k_max 41
_diffrn_reflns_limit_k_min -33
_diffrn_reflns_limit_l_max 38
_diffrn_reflns_limit_l_min -32
_diffrn_reflns_number 114198
_diffrn_reflns_point_group_measured_fraction_full 0.929
_diffrn_reflns_point_group_measured_fraction_max 0.922
_diffrn_reflns_theta_full 25.242
_diffrn_reflns_theta_max 25.681
_diffrn_reflns_theta_min 1.717
_diffrn_source 'Rotating Anode'
_diffrn_source_current 24.0
_diffrn_source_power 1.2
_diffrn_source_target Mo
_diffrn_source_type 'Rotating Anode'
_diffrn_source_voltage 50.0
_exptl_absorpt_coefficient_mu 0.259
_exptl_absorpt_correction_T_max 0.7454
_exptl_absorpt_correction_T_min 0.4383
_exptl_absorpt_correction_type multi-scan
_exptl_absorpt_process_details
;
SADABS-2008/1 (Bruker,2008) was used for absorption correction.
wR2(int) was 0.1206 before and 0.0703 after correction.
The Ratio of minimum to maximum transmission is 0.5880.
The \l/2 correction factor is 0.0000.
;
_exptl_crystal_colour colourless
_exptl_crystal_colour_primary colourless
_exptl_crystal_density_diffrn 1.424
_exptl_crystal_description block
_exptl_crystal_F_000 16264
_exptl_crystal_size_max 0.435
_exptl_crystal_size_mid 0.334
_exptl_crystal_size_min 0.321
_refine_diff_density_max 1.000
_refine_diff_density_min -0.787
_refine_diff_density_rms 0.107
_refine_ls_abs_structure_details
;
 Flack x determined using 4665 quotients [(I+)-(I-)]/[(I+)+(I-)]
 (Parsons, Flack and Wagner, Acta Cryst. B69 (2013) 249-259).
;
_refine_ls_abs_structure_Flack 0.02(3)
_refine_ls_extinction_coef .
_refine_ls_extinction_method none
_refine_ls_goodness_of_fit_ref 1.036
_refine_ls_hydrogen_treatment constr
_refine_ls_matrix_type full
_refine_ls_number_parameters 889
_refine_ls_number_reflns 15472
_refine_ls_number_restraints 6
_refine_ls_restrained_S_all 1.036
_refine_ls_R_factor_all 0.1222
_refine_ls_R_factor_gt 0.1051
_refine_ls_shift/su_max 0.000
_refine_ls_shift/su_mean 0.000
_refine_ls_structure_factor_coef Fsqd
_refine_ls_weighting_details 'w=1/[\s^2^(Fo^2^)+(0.1687P)^2^+359.7306P] where P=(Fo^2^+2Fc^2^)/3'
_refine_ls_weighting_scheme calc
_refine_ls_wR_factor_gt 0.2742
_refine_ls_wR_factor_ref 0.2909
_reflns_Friedel_coverage 0.810
_reflns_Friedel_fraction_full 0.855
_reflns_Friedel_fraction_max 0.841
_reflns_number_gt 12588
_reflns_number_total 15472
_reflns_threshold_expression 'I > 2\s(I)'
_cod_data_source_file ncomms12750-s4.cif
_cod_data_source_block RCC1.6(SO4).27.25(H2O)_Ambient
_cod_original_cell_volume 35391(10)
_cod_original_formula_sum 'C48 H138.50 N12 O51.25 S6'
_cod_database_code 1547994
_shelx_space_group_comment
;
The symmetry employed for this shelxl refinement is uniquely defined
by the following loop, which should always be used as a source of
symmetry information in preference to the above space-group names.
They are only intended as comments.
;
_olex2_refinement_description
;
1. Fixed Uiso
 At 1.2 times of:
  All C(H) groups, All C(H,H) groups, All C(H,H,H,H) groups, All N(H,H)
  groups, All N(H,H,H,H) groups
2. Rigid bond restraints
 C48A, C48, C47, N10
 with sigma for 1-2 distances of 0.001 and sigma for 1-3 distances of 0.001
 O14A, S4, O13A, O15A, O16A, O16B, O14B, O13B, O15B
 with sigma for 1-2 distances of 0.001 and sigma for 1-3 distances of 0.001
 S6, O21, O22, O23, O24, S7, O25, O26, O27, O28
 with sigma for 1-2 distances of 0.001 and sigma for 1-3 distances of 0.001
3. Others
 Sof(H10C)=Sof(H10D)=Sof(H47C)=Sof(H47D)=Sof(C48A)=Sof(H48C)=Sof(H48D)=1-FVAR(1)
 Sof(H10A)=Sof(H10B)=Sof(H47A)=Sof(H47B)=Sof(C48)=Sof(H48A)=Sof(H48B)=FVAR(1)
 Sof(O21W)=1-FVAR(2)
 Sof(O19W)=FVAR(2)
 Sof(O13B)=Sof(O14B)=Sof(O15B)=Sof(O16B)=1-FVAR(3)
 Sof(O13A)=Sof(O14A)=Sof(O15A)=Sof(O16A)=FVAR(3)
 Fixed Sof: O6(0.75) O8(0.75) O6B(0.25) O8B(0.25) O21(0.5) O22(0.5) O23(0.5)
 O25(0.5) O26(0.5) O27(0.5) O28(0.5) O20W(0.5) O43W(0.5) O31W(0.5) O35W(0.5)
 O24W(0.75) O44W(0.25) O29W(0.3) O33W(0.5) O3W(0.5) O37W(0.5) O4W(0.75)
 O41W(0.5) O5W(0.25) O6W(0.6) O7W(0.5) O8W(0.4) O25W(0.5) O10W(0.5) O30W(0.5)
 O11W(0.75) O32W(0.5) O12W(0.5) O13W(0.25) O36W(0.5) O14W(0.5) O38W(0.25)
 O15W(0.5) O40W(0.5) O42W(0.5) O17W(0.5) O18W(0.5) O28W(0.7) O45W(0.5)
4.a Secondary CH2 refined with riding coordinates:
 N1(H1A,H1B), N2(H2A,H2B), N3(H3A,H3B), N4(H4A,H4B), N5(H5A,H5B), N6(H6A,H6B),
 N7(H7A,H7B), N8(H8A,H8B), N9(H9A,H9B), N10(H10A,H10B), N10(H10C,H10D),
 N11(H11A,H11B), N12(H12A,H12B), C7(H7C,H7D), C8(H8C,H8D), C9(H9C,H9D),
 C16(H16A,H16B), C17(H17A,H17B), C18(H18A,H18B), C25(H25A,H25B), C26(H26A,H26B),
  C27(H27A,H27B), C34(H34A,H34B), C35(H35A,H35B), C36(H36A,H36B), C37(H37A,
 H37B), C38(H38A,H38B), C39(H39A,H39B), C40(H40A,H40B), C41(H41A,H41B),
 C42(H42A,H42B), C43(H43A,H43B), C44(H44A,H44B), C45(H45A,H45B), C46(H46A,H46B),
  C47(H47A,H47B), C47(H47C,H47D), C48(H48A,H48B), C48A(H48C,H48D)
4.b Aromatic/amide H refined with riding coordinates:
 C2(H2), C4(H4), C6(H6), C11(H11), C13(H13), C15(H15), C20(H20), C22(H22),
 C24(H24), C29(H29), C31(H31), C33(H33)
;
_plat043_alert_1_b
;
Problem:  Calculated and Reported Mol. Weight Differ by .. 54.93 Check
Response: H2O molecules were refined without H-atoms, H-atoms for these 
molecules were included in the unit cell atom count  
;
_plat306_alert_2_b
;
Problem: Isolated Oxygen Atom (H-atoms Missing ?)
Response: It was not possible to accurately locate H-atoms for the H2O
molecules in the crystal structure.  
;
_plat340_alert_3_b
;
Problem: Low Bond Precision on C-C Bonds ............... 0.01002 Ang.
Response: At 293 K disorder in the crystal structure resulted in low
bond precision on C-C bonds.
;
_plat430_alert_2_b
;
Problem: Short Inter D...A Contact  
Response: Hydrogen bonding interactions between H2O molecules and (SO4)2- 
anions resulted in close D...A distances. 
;
_olex2_submission_special_instructions 'No special instructions were received'

loop_
_space_group_symop_operation_xyz
'x, y, z'
'-x, -y, z'
'-x+1/4, y+1/4, z+1/4'
'x+1/4, -y+1/4, z+1/4'
'x, y+1/2, z+1/2'
'-x, -y+1/2, z+1/2'
'-x+1/4, y+3/4, z+3/4'
'x+1/4, -y+3/4, z+3/4'
'x+1/2, y, z+1/2'
'-x+1/2, -y, z+1/2'
'-x+3/4, y+1/4, z+3/4'
'x+3/4, -y+1/4, z+3/4'
'x+1/2, y+1/2, z'
'-x+1/2, -y+1/2, z'
'-x+3/4, y+3/4, z+1/4'
'x+3/4, -y+3/4, z+1/4'

loop_
_atom_site_label
_atom_site_type_symbol
_atom_site_fract_x
_atom_site_fract_y
_atom_site_fract_z
_atom_site_U_iso_or_equiv
_atom_site_adp_type
_atom_site_occupancy
_atom_site_site_symmetry_order
_atom_site_calc_flag
_atom_site_refinement_flags_posn
_atom_site_refinement_flags_adp
_atom_site_refinement_flags_occupancy
_atom_site_disorder_assembly
_atom_site_disorder_group
S1 S 0.44637(10) 0.20608(10) 0.64519(11) 0.0614(8) Uiso 1 1 d . . . . .
O1 O 0.4093(4) 0.2217(4) 0.6631(4) 0.096(3) Uiso 1 1 d . . . . .
O2 O 0.4499(4) 0.2217(4) 0.6006(4) 0.098(3) Uiso 1 1 d . . . . .
O3 O 0.4804(4) 0.2181(4) 0.6672(4) 0.102(4) Uiso 1 1 d . . . . .
O4 O 0.4436(6) 0.1640(6) 0.6394(7) 0.151(6) Uiso 1 1 d . . . . .
S5 S 0.36533(7) 0.25008(8) 0.22841(9) 0.0416(5) Uiso 1 1 d . . . . .
O17 O 0.3561(3) 0.2117(3) 0.2436(4) 0.087(3) Uiso 1 1 d . . . . .
O18 O 0.3457(4) 0.2568(3) 0.1883(4) 0.088(3) Uiso 1 1 d . . . . .
O19 O 0.4096(3) 0.2534(3) 0.2244(3) 0.078(3) Uiso 1 1 d . . . . .
O20 O 0.3515(4) 0.2772(4) 0.2620(4) 0.107(4) Uiso 1 1 d . . . . .
S4 S 0.40212(9) 0.29735(8) 0.44781(9) 0.0507(6) Uiso 1 1 d . U . . .
O13A O 0.3736(5) 0.2885(5) 0.4790(5) 0.061(4) Uiso 0.68(2) 1 d . U . A 1
O14A O 0.4310(6) 0.3278(5) 0.4590(5) 0.079(5) Uiso 0.68(2) 1 d . U . A 1
O15A O 0.3838(5) 0.3045(6) 0.4057(5) 0.075(5) Uiso 0.68(2) 1 d . U . A 1
O16A O 0.4302(5) 0.2636(4) 0.4394(5) 0.074(5) Uiso 0.68(2) 1 d . U . A 1
O13B O 0.3602(11) 0.2986(10) 0.4743(10) 0.061(8) Uiso 0.32(2) 1 d . U . A 2
O14B O 0.4119(8) 0.3389(7) 0.4483(8) 0.046(7) Uiso 0.32(2) 1 d . U . A 2
O15B O 0.3898(9) 0.2849(10) 0.4089(9) 0.058(8) Uiso 0.32(2) 1 d . U . A 2
O16B O 0.4275(9) 0.2738(9) 0.4725(10) 0.072(10) Uiso 0.32(2) 1 d . U . A 2
S2 S 0.66297(9) 0.30005(9) 0.52738(9) 0.0527(7) Uiso 1 1 d . . . . .
O5 O 0.6569(4) 0.2879(4) 0.5707(4) 0.092(3) Uiso 1 1 d . . . . .
O6 O 0.6690(7) 0.3417(7) 0.5321(8) 0.117(7) Uiso 0.75 1 d . . . B 1
O7 O 0.6254(3) 0.2905(3) 0.5057(3) 0.079(3) Uiso 1 1 d . . . . .
O8 O 0.6961(5) 0.2853(5) 0.5061(5) 0.079(4) Uiso 0.75 1 d . . . B 1
O6B O 0.6624(14) 0.3442(14) 0.5132(17) 0.077(12) Uiso 0.25 1 d . . . B 2
O8B O 0.6955(11) 0.2675(12) 0.5125(12) 0.057(9) Uiso 0.25 1 d . . . B 2
S6 S 0.7500 0.2500 0.34695(11) 0.0391(7) Uiso 1 2 d S TU P . .
O21 O 0.7105(8) 0.2289(8) 0.3353(8) 0.101(7) Uiso 0.5 1 d . U . C 1
O22 O 0.7846(6) 0.2380(6) 0.3228(7) 0.073(5) Uiso 0.5 1 d . U . C 3
O23 O 0.7420(8) 0.2899(7) 0.3367(8) 0.096(7) Uiso 0.5 1 d . U . C .
O24 O 0.7500 0.2500 0.3946(6) 0.094(5) Uiso 1 2 d S TU P C .
S3 S 0.53977(10) 0.19973(9) 0.39289(11) 0.0590(7) Uiso 1 1 d . . . . .
O9 O 0.5199(3) 0.1718(3) 0.4198(3) 0.078(3) Uiso 1 1 d . . . . .
O10 O 0.5480(5) 0.2350(4) 0.4145(5) 0.116(4) Uiso 1 1 d . . . . .
O11 O 0.5134(4) 0.2059(4) 0.3559(4) 0.106(4) Uiso 1 1 d . . . . .
O12 O 0.5782(4) 0.1885(4) 0.3763(5) 0.114(4) Uiso 1 1 d . . . D 1
S7 S 0.5000 0.5000 0.36646(14) 0.0531(10) Uiso 1 2 d S TU P . .
O25 O 0.4931(7) 0.5379(7) 0.3548(8) 0.087(6) Uiso 0.5 1 d . U . E .
O26 O 0.5189(10) 0.4786(10) 0.3289(11) 0.125(10) Uiso 0.5 1 d . U . E 1
O27 O 0.5323(8) 0.4931(7) 0.3980(8) 0.094(6) Uiso 0.5 1 d . U . E .
O28 O 0.4652(6) 0.4769(6) 0.3746(7) 0.077(5) Uiso 0.5 1 d . U . E 1
O22W O 0.5122(4) 0.3016(4) 0.4495(4) 0.104(4) Uiso 1 1 d . . . . .
O39W O 0.4545(4) 0.1834(3) 0.2343(4) 0.092(3) Uiso 1 1 d . . . . .
O20W O 0.2556(9) 0.1941(10) 0.5115(10) 0.115(9) Uiso 0.5 1 d . . . F 2
O26W O 0.7505(2) 0.3144(2) 0.4484(3) 0.0543(19) Uiso 1 1 d . . . . .
O43W O 0.5962(11) 0.2557(10) 0.2490(12) 0.138(11) Uiso 0.5 1 d . . . G 22
O31W O 0.507(3) 0.007(3) 0.4791(17) 0.24(3) Uiso 0.5 1 d . . . H 2
O35W O 0.5718(11) 0.1019(11) 0.3838(13) 0.144(11) Uiso 0.5 1 d . . . I 1
O24W O 0.4535(4) 0.4001(4) 0.3411(6) 0.076(4) Uiso 0.75 1 d . . . J 1
O44W O 0.4533(11) 0.3941(10) 0.3610(13) 0.055(8) Uiso 0.25 1 d . . . K 2
O1W O 0.5365(3) 0.1855(2) 0.7260(3) 0.058(2) Uiso 1 1 d . . . . .
O29W O 0.4550(10) 0.1975(9) 0.4737(10) 0.053(7) Uiso 0.3 1 d . . . L 2
O2W O 0.5497(4) 0.4013(3) 0.6102(4) 0.092(3) Uiso 1 1 d . . . M 3
O33W O 0.5586(6) 0.0544(6) 0.3994(7) 0.076(5) Uiso 0.5 1 d . . . N 2
O3W O 0.6215(10) 0.4042(9) 0.5692(11) 0.125(9) Uiso 0.5 1 d . . . O 1
O37W O 0.6170(8) 0.1283(8) 0.3540(9) 0.106(8) Uiso 0.5 1 d . . . P 2
O4W O 0.5741(5) 0.4734(5) 0.5134(6) 0.102(5) Uiso 0.75 1 d . . . Q 2
O41W O 0.6000(15) 0.2214(14) 0.2946(16) 0.189(17) Uiso 0.5 1 d . . . R 21
O5W O 0.5000 0.5000 0.476(2) 0.160(18) Uiso 0.5 2 d S T P . .
O19W O 0.4565(6) 0.1516(5) 0.5477(5) 0.062(6) Uiso 0.67(6) 1 d . . . S 24
O6W O 0.4178(5) 0.4659(5) 0.4455(5) 0.064(4) Uiso 0.6 1 d . . . T 18
O21W O 0.4730(15) 0.1636(12) 0.5429(10) 0.070(13) Uiso 0.33(6) 1 d . . . S 23
O7W O 0.6515(10) 0.4052(10) 0.4882(11) 0.131(10) Uiso 0.5 1 d . . . U 2
O23W O 0.3756(4) 0.3741(4) 0.3692(5) 0.106(4) Uiso 1 1 d . . . . .
O8W O 0.4186(7) 0.4482(7) 0.4289(8) 0.066(6) Uiso 0.4 1 d . . . V 2
O25W O 0.2550(7) 0.1738(7) 0.5254(7) 0.080(6) Uiso 0.5 1 d . . . F 2
O9W O 0.5585(3) 0.3377(3) 0.5101(3) 0.070(2) Uiso 1 1 d . . . . .
O27W O 0.3074(5) 0.2758(5) 0.3902(5) 0.129(5) Uiso 1 1 d . . . . .
O10W O 0.7402(8) 0.2379(8) 0.5726(8) 0.107(8) Uiso 0.5 1 d . . . W 1
O30W O 0.2606(11) 0.2391(10) 0.4458(11) 0.138(11) Uiso 0.5 1 d . . . X 2
O11W O 0.5109(6) 0.2507(5) 0.5452(6) 0.102(5) Uiso 0.75 1 d . . . Y 16
O32W O 0.5263(9) 0.0239(8) 0.4042(9) 0.109(8) Uiso 0.5 1 d . . . Z 1
O12W O 0.3058(9) 0.3442(8) 0.4769(10) 0.114(8) Uiso 0.5 1 d . . . A 1
O34W O 0.6302(4) 0.1036(4) 0.4400(4) 0.100(4) Uiso 1 1 d . . . . .
O13W O 0.5362(15) 0.2384(15) 0.5211(16) 0.096(14) Uiso 0.25 1 d . . . B 15
O36W O 0.5130(7) 0.1219(7) 0.3238(8) 0.086(6) Uiso 0.5 1 d . . . C 1
O14W O 0.4869(10) 0.0994(9) 0.6375(11) 0.105(9) Uiso 0.5 1 d . . . D 2
O38W O 0.5071(12) 0.1336(12) 0.2985(14) 0.074(10) Uiso 0.25 1 d . . . E 2
O15W O 0.4872(15) 0.1012(14) 0.6583(16) 0.158(17) Uiso 0.5 1 d . . . F 1
O40W O 0.5268(12) 0.2108(12) 0.2749(13) 0.149(12) Uiso 0.5 1 d . . . G 7
O16W O 0.4671(3) 0.0265(3) 0.5564(3) 0.075(3) Uiso 1 1 d . . . . .
O42W O 0.5257(12) 0.2387(12) 0.2473(13) 0.152(12) Uiso 0.5 1 d . . . H 8
O17W O 0.3619(6) 0.0972(5) 0.5365(5) 0.045(4) Uiso 0.5 1 d . . . I 29
O18W O 0.3775(8) 0.1004(7) 0.5338(8) 0.078(7) Uiso 0.5 1 d . . . J 30
O28W O 0.4707(6) 0.2052(6) 0.4798(6) 0.095(6) Uiso 0.7 1 d . . . K 14
N1 N 0.5782(3) 0.2623(3) 0.5932(3) 0.046(2) Uani 1 1 d . . . . .
H1A H 0.6025 0.2647 0.5809 0.056 Uiso 1 1 calc R . . . .
H1B H 0.5597 0.2607 0.5725 0.056 Uiso 1 1 calc R . . . .
N2 N 0.5191(3) 0.3385(2) 0.6530(3) 0.045(2) Uani 1 1 d . . . . .
H2A H 0.5280 0.3591 0.6385 0.055 Uiso 1 1 calc R . . . .
H2B H 0.5341 0.3366 0.6765 0.055 Uiso 1 1 calc R . . . .
N3 N 0.6715(3) 0.1669(3) 0.4754(3) 0.052(2) Uani 1 1 d . . . . .
H3A H 0.6955 0.1717 0.4633 0.063 Uiso 1 1 calc R . . L .
H3B H 0.6612 0.1456 0.4633 0.063 Uiso 1 1 calc R . . L .
N4 N 0.6284(2) 0.2577(2) 0.4255(3) 0.0371(17) Uani 1 1 d . . . . .
H4A H 0.6035 0.2495 0.4188 0.045 Uiso 1 1 calc R . . . .
H4B H 0.6269 0.2700 0.4504 0.045 Uiso 1 1 calc R . . . .
N5 N 0.5137(3) 0.0929(3) 0.5380(3) 0.044(2) Uani 1 1 d . . . . .
H5A H 0.4982 0.0721 0.5426 0.053 Uiso 1 1 calc R . . . .
H5B H 0.4995 0.1138 0.5460 0.053 Uiso 1 1 calc R . . . .
N6 N 0.4893(3) 0.0947(3) 0.4217(3) 0.045(2) Uani 1 1 d . . . . .
H6A H 0.5080 0.0769 0.4153 0.054 Uiso 1 1 calc R . . . .
H6B H 0.4992 0.1179 0.4145 0.054 Uiso 1 1 calc R . . . .
N7 N 0.3345(3) 0.1636(3) 0.4993(3) 0.045(2) Uani 1 1 d . . . . .
H7A H 0.3480 0.1438 0.5109 0.055 Uiso 1 1 calc R . . . .
H7B H 0.3112 0.1663 0.5134 0.055 Uiso 1 1 calc R . . . .
N8 N 0.3839(3) 0.2494(3) 0.5543(3) 0.049(2) Uani 1 1 d . . . . .
H8A H 0.4079 0.2419 0.5647 0.059 Uiso 1 1 calc R . . . .
H8B H 0.3882 0.2603 0.5290 0.059 Uiso 1 1 calc R . . . .
N9 N 0.4399(3) 0.2442(2) 0.3542(2) 0.0387(18) Uani 1 1 d . . . . .
H9A H 0.4330 0.2534 0.3797 0.046 Uiso 1 1 calc R . . . .
H9B H 0.4630 0.2309 0.3572 0.046 Uiso 1 1 calc R . . . .
N10 N 0.4885(3) 0.3335(3) 0.3072(3) 0.046(2) Uani 1 1 d . U . . .
H10A H 0.4776 0.3268 0.2824 0.055 Uiso 0.38(8) 1 calc R . . M 1
H10B H 0.4799 0.3576 0.3124 0.055 Uiso 0.38(8) 1 calc R . . M 1
H10C H 0.4744 0.3312 0.2832 0.055 Uiso 0.62(8) 1 calc R . . M 2
H10D H 0.4791 0.3538 0.3219 0.055 Uiso 0.62(8) 1 calc R . . M 2
N11 N 0.4407(2) 0.4016(2) 0.4943(3) 0.0366(17) Uani 1 1 d . . . . .
H11A H 0.4340 0.3784 0.4837 0.044 Uiso 1 1 calc R . . . .
H11B H 0.4342 0.4195 0.4750 0.044 Uiso 1 1 calc R . . . .
N12 N 0.5512(3) 0.4073(3) 0.4671(3) 0.046(2) Uani 1 1 d . . . . .
H12A H 0.5599 0.3859 0.4804 0.055 Uiso 1 1 calc R . . . .
H12B H 0.5551 0.4274 0.4845 0.055 Uiso 1 1 calc R . . . .
C1 C 0.5895(3) 0.1907(3) 0.5920(3) 0.038(2) Uani 1 1 d . . . . .
C2 C 0.5641(3) 0.1580(3) 0.5897(3) 0.042(2) Uani 1 1 d . . . . .
H2 H 0.5392 0.1580 0.6039 0.051 Uiso 1 1 calc R . . . .
C3 C 0.5762(3) 0.1253(3) 0.5661(3) 0.044(2) Uani 1 1 d . . . . .
C4 C 0.6119(3) 0.1264(3) 0.5440(3) 0.047(3) Uani 1 1 d . . . . .
H4 H 0.6196 0.1050 0.5277 0.056 Uiso 1 1 calc R . . . .
C5 C 0.6375(3) 0.1595(3) 0.5455(3) 0.042(2) Uani 1 1 d . . . . .
C6 C 0.6264(3) 0.1901(3) 0.5700(3) 0.040(2) Uani 1 1 d . . . . .
H6 H 0.6439 0.2113 0.5723 0.048 Uiso 1 1 calc R . . . .
C7 C 0.5774(3) 0.2248(3) 0.6185(3) 0.043(2) Uani 1 1 d . . . . .
H7C H 0.5959 0.2271 0.6425 0.052 Uiso 1 1 calc R . . . .
H7D H 0.5502 0.2206 0.6296 0.052 Uiso 1 1 calc R . . . .
C8 C 0.5507(4) 0.0900(3) 0.5656(4) 0.049(3) Uani 1 1 d . . . . .
H8C H 0.5421 0.0842 0.5945 0.058 Uiso 1 1 calc R . . . .
H8D H 0.5671 0.0682 0.5558 0.058 Uiso 1 1 calc R . . . .
C9 C 0.6776(4) 0.1597(4) 0.5214(3) 0.055(3) Uani 1 1 d . . . . .
H9C H 0.6951 0.1797 0.5330 0.065 Uiso 1 1 calc R . . . .
H9D H 0.6911 0.1347 0.5252 0.065 Uiso 1 1 calc R . . . .
C10 C 0.4474(3) 0.3450(3) 0.6289(3) 0.039(2) Uani 1 1 d . . . . .
C11 C 0.4462(3) 0.3764(3) 0.5997(3) 0.039(2) Uani 1 1 d . . . . .
H11 H 0.4636 0.3976 0.6032 0.047 Uiso 1 1 calc R . . . .
C12 C 0.4189(3) 0.3756(3) 0.5655(3) 0.038(2) Uani 1 1 d . . . . .
C13 C 0.3925(3) 0.3438(3) 0.5604(3) 0.039(2) Uani 1 1 d . . . . .
H13 H 0.3740 0.3432 0.5379 0.047 Uiso 1 1 calc R . . . .
C14 C 0.3941(3) 0.3133(3) 0.5891(3) 0.035(2) Uani 1 1 d . . . . .
C15 C 0.4212(3) 0.3140(3) 0.6225(3) 0.041(2) Uani 1 1 d . . . . .
H15 H 0.4218 0.2931 0.6413 0.049 Uiso 1 1 calc R . . . .
C16 C 0.4758(3) 0.3451(3) 0.6653(3) 0.044(2) Uani 1 1 d . . . . .
H16A H 0.4676 0.3249 0.6851 0.053 Uiso 1 1 calc R . . . .
H16B H 0.4737 0.3700 0.6798 0.053 Uiso 1 1 calc R . . . .
C17 C 0.4163(3) 0.4087(3) 0.5339(3) 0.042(2) Uani 1 1 d . . . . .
H17A H 0.3881 0.4127 0.5261 0.050 Uiso 1 1 calc R . . . .
H17B H 0.4260 0.4324 0.5474 0.050 Uiso 1 1 calc R . . . .
C18 C 0.3658(3) 0.2785(3) 0.5831(4) 0.046(2) Uani 1 1 d . . . . .
H18A H 0.3604 0.2665 0.6106 0.055 Uiso 1 1 calc R . . . .
H18B H 0.3401 0.2874 0.5715 0.055 Uiso 1 1 calc R . . . .
C19 C 0.3618(3) 0.1531(3) 0.4259(3) 0.037(2) Uani 1 1 d . . . . .
C20 C 0.3692(3) 0.1843(3) 0.3992(3) 0.040(2) Uani 1 1 d . . . . .
H20 H 0.3519 0.2058 0.4000 0.048 Uiso 1 1 calc R . . . .
C21 C 0.4022(3) 0.1843(3) 0.3710(3) 0.039(2) Uani 1 1 d . . . . .
C22 C 0.4286(3) 0.1523(3) 0.3709(3) 0.040(2) Uani 1 1 d . . . . .
H22 H 0.4507 0.1517 0.3524 0.048 Uiso 1 1 calc R . . . .
C23 C 0.4217(3) 0.1221(3) 0.3982(3) 0.037(2) Uani 1 1 d . . . . .
C24 C 0.3884(3) 0.1216(3) 0.4256(3) 0.037(2) Uani 1 1 d . . . . .
H24 H 0.3840 0.1004 0.4434 0.045 Uiso 1 1 calc R . . . .
C25 C 0.3251(3) 0.1537(3) 0.4545(4) 0.048(3) Uani 1 1 d . . . . .
H25A H 0.3057 0.1725 0.4436 0.058 Uiso 1 1 calc R . . . .
H25B H 0.3122 0.1282 0.4538 0.058 Uiso 1 1 calc R . . . .
C26 C 0.4078(3) 0.2174(3) 0.3393(3) 0.050(3) Uani 1 1 d . . . . .
H26A H 0.4153 0.2068 0.3118 0.060 Uiso 1 1 calc R . . . .
H26B H 0.3824 0.2315 0.3361 0.060 Uiso 1 1 calc R . . . .
C27 C 0.4513(3) 0.0868(3) 0.3963(4) 0.046(2) Uani 1 1 d . . . . .
H27A H 0.4378 0.0638 0.4075 0.055 Uiso 1 1 calc R . . . .
H27B H 0.4586 0.0816 0.3669 0.055 Uiso 1 1 calc R . . . .
C28 C 0.5582(3) 0.3416(3) 0.3380(3) 0.042(2) Uani 1 1 d . . . . .
C29 C 0.5547(3) 0.3746(3) 0.3643(4) 0.048(3) Uani 1 1 d . . . . .
H29 H 0.5364 0.3943 0.3576 0.057 Uiso 1 1 calc R . . . .
C30 C 0.5789(3) 0.3775(3) 0.4006(3) 0.039(2) Uani 1 1 d . . . . .
C31 C 0.6071(3) 0.3488(3) 0.4094(3) 0.040(2) Uani 1 1 d . . . . .
H31 H 0.6239 0.3513 0.4331 0.048 Uiso 1 1 calc R . . . .
C32 C 0.6107(3) 0.3161(3) 0.3837(3) 0.040(2) Uani 1 1 d . . . . .
C33 C 0.5859(3) 0.3128(3) 0.3489(4) 0.046(2) Uani 1 1 d . . . . .
H33 H 0.5878 0.2906 0.3320 0.055 Uiso 1 1 calc R . . . .
C34 C 0.5327(3) 0.3377(4) 0.2984(4) 0.058(3) Uani 1 1 d . . . . .
H34A H 0.5369 0.3604 0.2807 0.070 Uiso 1 1 calc R . . . .
H34B H 0.5419 0.3150 0.2825 0.070 Uiso 1 1 calc R . . . .
C35 C 0.5763(3) 0.4132(3) 0.4283(4) 0.047(2) Uani 1 1 d . . . . .
H35A H 0.6035 0.4208 0.4367 0.056 Uiso 1 1 calc R . . . .
H35B H 0.5648 0.4344 0.4118 0.056 Uiso 1 1 calc R . . . .
C36 C 0.6426(3) 0.2853(4) 0.3927(4) 0.053(3) Uani 1 1 d . . . . .
H36A H 0.6486 0.2712 0.3666 0.064 Uiso 1 1 calc R . . . .
H36B H 0.6674 0.2978 0.4022 0.064 Uiso 1 1 calc R . . . .
C37 C 0.5699(3) 0.2985(3) 0.6187(4) 0.049(2) Uani 1 1 d . . . . .
H37A H 0.5799 0.3211 0.6033 0.058 Uiso 1 1 calc R . . . .
H37B H 0.5844 0.2971 0.6456 0.058 Uiso 1 1 calc R . . . .
C38 C 0.5250(3) 0.3032(3) 0.6271(4) 0.049(3) Uani 1 1 d . . . . .
H38A H 0.5103 0.3057 0.6004 0.059 Uiso 1 1 calc R . . . .
H38B H 0.5146 0.2806 0.6421 0.059 Uiso 1 1 calc R . . . .
C39 C 0.5218(3) 0.0958(3) 0.4922(4) 0.046(2) Uani 1 1 d . . . . .
H39A H 0.5394 0.0747 0.4834 0.056 Uiso 1 1 calc R . . . .
H39B H 0.5355 0.1202 0.4861 0.056 Uiso 1 1 calc R . . . .
C40 C 0.4817(3) 0.0939(4) 0.4673(3) 0.050(3) Uani 1 1 d . . . . .
H40A H 0.4673 0.0701 0.4747 0.060 Uiso 1 1 calc R . . . .
H40B H 0.4646 0.1158 0.4752 0.060 Uiso 1 1 calc R . . . .
C41 C 0.6439(5) 0.2000(5) 0.4673(5) 0.085(5) Uani 1 1 d . . . N 1
H41A H 0.6165 0.1902 0.4630 0.102 Uiso 1 1 calc R . . . .
H41B H 0.6436 0.2168 0.4922 0.102 Uiso 1 1 calc R . . . .
C42 C 0.6561(3) 0.2230(3) 0.4299(3) 0.045(2) Uani 1 1 d . . . . .
H42A H 0.6544 0.2071 0.4045 0.053 Uiso 1 1 calc R . . N .
H42B H 0.6840 0.2318 0.4331 0.053 Uiso 1 1 calc R . . N .
C43 C 0.3591(4) 0.1999(4) 0.5051(4) 0.062(3) Uani 1 1 d . . . . .
H43A H 0.3872 0.1946 0.4974 0.075 Uiso 1 1 calc R . . . .
H43B H 0.3490 0.2199 0.4860 0.075 Uiso 1 1 calc R . . . .
C44 C 0.3578(5) 0.2146(4) 0.5488(4) 0.072(4) Uani 1 1 d . . . . .
H44A H 0.3668 0.1943 0.5681 0.086 Uiso 1 1 calc R . . . .
H44B H 0.3300 0.2212 0.5561 0.086 Uiso 1 1 calc R . . . .
C45 C 0.4845(3) 0.4027(4) 0.5015(3) 0.044(2) Uani 1 1 d . . . . .
H45A H 0.4927 0.3800 0.5178 0.053 Uiso 1 1 calc R . . . .
H45B H 0.4915 0.4258 0.5177 0.053 Uiso 1 1 calc R . . . .
C46 C 0.5069(3) 0.4032(3) 0.4593(3) 0.041(2) Uani 1 1 d . . . . .
H46A H 0.5016 0.3792 0.4440 0.049 Uiso 1 1 calc R . . . .
H46B H 0.4973 0.4248 0.4421 0.049 Uiso 1 1 calc R . . . .
C47 C 0.4469(4) 0.2772(3) 0.3252(3) 0.052(3) Uani 1 1 d . U . . .
H47A H 0.4615 0.2673 0.3006 0.062 Uiso 0.38(8) 1 calc R . . M 1
H47B H 0.4205 0.2860 0.3152 0.062 Uiso 0.38(8) 1 calc R . . M 1
H47C H 0.4253 0.2962 0.3288 0.062 Uiso 0.62(8) 1 calc R . . M 2
H47D H 0.4461 0.2680 0.2960 0.062 Uiso 0.62(8) 1 calc R . . M 2
C48 C 0.467(2) 0.3087(16) 0.3394(13) 0.057(13) Uani 0.38(8) 1 d . U . M 1
H48A H 0.4873 0.3000 0.3599 0.069 Uiso 0.38(8) 1 calc R . . M 1
H48B H 0.4481 0.3251 0.3546 0.069 Uiso 0.38(8) 1 calc R . . M 1
C48A C 0.4867(12) 0.2959(10) 0.3336(9) 0.050(7) Uani 0.62(8) 1 d . U . M 2
H48C H 0.5087 0.2786 0.3255 0.060 Uiso 0.62(8) 1 calc R . . M 2
H48D H 0.4894 0.3019 0.3636 0.060 Uiso 0.62(8) 1 calc R . . M 2
O45W O 0.3467(11) 0.3906(11) 0.4695(12) 0.139(11) Uiso 0.5 1 d . . . O 2

loop_
_atom_site_aniso_label
_atom_site_aniso_U_11
_atom_site_aniso_U_22
_atom_site_aniso_U_33
_atom_site_aniso_U_23
_atom_site_aniso_U_13
_atom_site_aniso_U_12
N1 0.044(5) 0.049(5) 0.046(5) -0.009(4) 0.000(4) -0.004(4)
N2 0.040(4) 0.040(4) 0.057(6) -0.008(4) -0.015(4) 0.005(3)
N3 0.050(5) 0.056(5) 0.050(5) 0.005(4) 0.009(4) 0.007(4)
N4 0.030(4) 0.043(4) 0.039(4) 0.004(3) -0.004(3) 0.001(3)
N5 0.037(4) 0.053(5) 0.043(5) -0.004(4) -0.007(4) -0.002(4)
N6 0.040(4) 0.044(5) 0.051(5) -0.004(4) -0.002(4) 0.012(4)
N7 0.041(4) 0.046(5) 0.050(5) -0.008(4) 0.009(4) -0.015(4)
N8 0.047(5) 0.050(5) 0.050(5) -0.011(4) 0.010(4) -0.028(4)
N9 0.043(4) 0.044(4) 0.029(4) 0.003(3) -0.007(3) -0.010(3)
N10 0.052(5) 0.046(5) 0.040(5) 0.013(3) -0.015(4) -0.013(4)
N11 0.029(4) 0.043(4) 0.038(4) 0.004(3) 0.004(3) 0.000(3)
N12 0.042(4) 0.046(5) 0.050(5) 0.000(4) 0.015(4) -0.001(4)
C1 0.037(5) 0.047(5) 0.029(5) 0.003(4) -0.004(4) 0.003(4)
C2 0.047(5) 0.057(6) 0.024(5) -0.004(4) -0.010(4) 0.009(5)
C3 0.054(6) 0.049(6) 0.029(5) 0.000(4) -0.007(5) 0.008(5)
C4 0.053(6) 0.058(6) 0.029(5) -0.008(4) -0.013(5) 0.012(5)
C5 0.043(5) 0.060(6) 0.024(5) 0.009(4) -0.005(4) 0.013(5)
C6 0.041(5) 0.046(5) 0.032(5) -0.006(4) -0.004(4) 0.012(4)
C7 0.041(5) 0.065(7) 0.025(5) -0.001(4) -0.001(4) 0.006(5)
C8 0.057(6) 0.048(6) 0.041(6) 0.005(5) -0.017(5) 0.004(5)
C9 0.056(6) 0.073(8) 0.035(6) -0.005(5) -0.004(5) 0.013(6)
C10 0.027(4) 0.043(5) 0.047(6) -0.012(4) 0.001(4) -0.003(4)
C11 0.031(4) 0.038(5) 0.048(6) -0.005(4) 0.000(4) 0.006(4)
C12 0.032(5) 0.039(5) 0.042(6) 0.000(4) 0.015(4) 0.003(4)
C13 0.036(5) 0.053(6) 0.028(5) -0.007(4) 0.003(4) -0.004(4)
C14 0.026(4) 0.042(5) 0.037(5) -0.001(4) 0.009(4) 0.000(4)
C15 0.039(5) 0.044(5) 0.040(5) 0.002(4) 0.005(4) 0.008(4)
C16 0.038(5) 0.054(6) 0.041(5) -0.006(5) -0.003(4) 0.005(4)
C17 0.036(5) 0.041(5) 0.048(6) 0.001(4) 0.018(4) 0.013(4)
C18 0.037(5) 0.046(6) 0.055(6) 0.003(5) 0.006(5) -0.013(4)
C19 0.032(4) 0.044(5) 0.034(5) -0.006(4) -0.001(4) -0.011(4)
C20 0.036(5) 0.039(5) 0.045(6) 0.003(4) -0.010(4) 0.001(4)
C21 0.038(5) 0.047(5) 0.031(5) 0.004(4) -0.008(4) -0.012(4)
C22 0.030(4) 0.060(6) 0.031(5) -0.007(4) 0.001(4) -0.018(4)
C23 0.033(4) 0.050(6) 0.027(5) -0.004(4) -0.011(4) -0.004(4)
C24 0.046(5) 0.052(6) 0.014(4) 0.000(4) -0.004(4) -0.012(4)
C25 0.031(5) 0.061(7) 0.052(7) 0.002(5) -0.004(5) -0.007(4)
C26 0.056(6) 0.060(7) 0.034(5) 0.016(5) -0.025(5) -0.023(5)
C27 0.048(6) 0.043(5) 0.046(6) -0.012(5) -0.005(5) -0.002(4)
C28 0.034(5) 0.056(6) 0.037(5) 0.006(4) 0.003(4) 0.008(4)
C29 0.033(5) 0.052(6) 0.058(7) 0.015(5) 0.011(5) 0.013(4)
C30 0.029(4) 0.051(6) 0.038(5) 0.006(4) 0.007(4) -0.005(4)
C31 0.025(4) 0.055(6) 0.041(5) 0.011(4) 0.006(4) 0.000(4)
C32 0.028(4) 0.053(6) 0.040(5) 0.014(4) 0.012(4) 0.009(4)
C33 0.043(5) 0.049(6) 0.044(6) 0.006(5) 0.005(5) 0.003(4)
C34 0.038(6) 0.089(9) 0.047(6) 0.007(6) 0.002(5) 0.016(6)
C35 0.035(5) 0.055(6) 0.049(6) -0.001(5) 0.007(5) 0.003(4)
C36 0.032(5) 0.064(7) 0.063(7) 0.020(6) 0.018(5) 0.010(5)
C37 0.042(5) 0.038(5) 0.065(7) -0.006(5) 0.006(5) -0.005(4)
C38 0.034(5) 0.046(6) 0.068(7) -0.022(5) -0.005(5) 0.004(4)
C39 0.038(5) 0.052(6) 0.049(6) 0.005(5) -0.003(5) 0.003(4)
C40 0.043(6) 0.072(8) 0.034(5) -0.004(5) -0.006(5) 0.002(5)
C41 0.088(10) 0.090(10) 0.078(9) 0.051(8) 0.028(8) 0.052(9)
C42 0.035(5) 0.056(6) 0.043(6) 0.011(5) 0.000(4) 0.009(4)
C43 0.062(7) 0.052(7) 0.072(8) -0.010(6) 0.020(6) -0.022(6)
C44 0.087(10) 0.068(8) 0.060(8) -0.016(6) 0.018(7) -0.040(7)
C45 0.035(5) 0.070(7) 0.027(5) -0.005(4) 0.001(4) 0.009(5)
C46 0.032(5) 0.054(6) 0.037(5) 0.001(4) 0.005(4) -0.004(4)
C47 0.064(7) 0.062(6) 0.029(5) 0.019(4) -0.010(5) -0.024(5)
C48 0.07(3) 0.05(2) 0.044(17) 0.011(14) -0.003(17) -0.021(18)
C48A 0.062(12) 0.054(11) 0.034(12) 0.018(9) -0.018(11) -0.017(11)

loop_
_atom_type_symbol
_atom_type_description
_atom_type_scat_dispersion_real
_atom_type_scat_dispersion_imag
_atom_type_scat_source
C C 0.0033 0.0016 'International Tables Vol C Tables 4.2.6.8 and 6.1.1.4'
H H 0.0000 0.0000 'International Tables Vol C Tables 4.2.6.8 and 6.1.1.4'
N N 0.0061 0.0033 'International Tables Vol C Tables 4.2.6.8 and 6.1.1.4'
O O 0.0106 0.0060 'International Tables Vol C Tables 4.2.6.8 and 6.1.1.4'
S S 0.1246 0.1234 'International Tables Vol C Tables 4.2.6.8 and 6.1.1.4'

loop_
_geom_angle_atom_site_label_1
_geom_angle_atom_site_label_2
_geom_angle_atom_site_label_3
_geom_angle
_geom_angle_site_symmetry_1
_geom_angle_site_symmetry_3
O1 S1 O2 107.2(7) . .
O1 S1 O4 111.2(10) . .
O3 S1 O1 112.2(8) . .
O3 S1 O2 107.3(8) . .
O3 S1 O4 114.3(10) . .
O4 S1 O2 104.0(10) . .
O17 S5 O18 110.2(7) . .
O17 S5 O19 108.1(6) . .
O17 S5 O20 106.1(7) . .
O18 S5 O19 111.1(6) . .
O18 S5 O20 112.8(7) . .
O19 S5 O20 108.4(7) . .
O13A S4 O14A 115.3(9) . .
O13A S4 O15A 113.1(9) . .
O13A S4 O16A 111.8(9) . .
O14A S4 O15A 111.3(10) . .
O14A S4 O16A 101.2(9) . .
O15A S4 O16A 102.8(9) . .
O14B S4 O13B 98.9(15) . .
O15B S4 O13B 102.6(16) . .
O15B S4 O14B 112.5(17) . .
O15B S4 O16B 119.8(19) . .
O16B S4 O13B 103.9(18) . .
O16B S4 O14B 115.3(17) . .
O5 S2 O6 102.0(11) . .
O5 S2 O7 105.2(7) . .
O5 S2 O6B 123(2) . .
O5 S2 O8B 99.5(15) . .
O7 S2 O6 112.8(11) . .
O7 S2 O6B 94.3(19) . .
O7 S2 O8B 105.7(14) . .
O8 S2 O5 117.6(9) . .
O8 S2 O6 107.8(12) . .
O8 S2 O7 111.2(8) . .
O6B S2 O8B 126(2) . .
O21 S6 O21 152(2) 14_655 .
O22 S6 O22 115.9(16) 14_655 .
O22 S6 O23 57.2(12) . 14_655
O22 S6 O23 107.7(13) 14_655 14_655
O22 S6 O23 57.2(12) 14_655 .
O22 S6 O23 107.7(13) . .
O22 S6 O24 122.0(8) 14_655 .
O22 S6 O24 122.0(8) . .
O23 S6 O21 69.4(14) 14_655 .
O23 S6 O21 69.4(14) . 14_655
O23 S6 O21 104.1(14) . .
O23 S6 O21 104.1(14) 14_655 14_655
O23 S6 O23 154(2) 14_655 .
O23 S6 O24 103.0(10) 14_655 .
O23 S6 O24 103.0(10) . .
O24 S6 O21 103.8(10) . .
O24 S6 O21 103.8(10) . 14_655
S6 O21 O23 52.4(12) . 14_655
O23 O22 S6 61.4(14) 14_655 .
S6 O23 O21 58.2(13) . 14_655
O22 O23 S6 61.4(14) 14_655 .
O9 S3 O11 107.3(7) . .
O10 S3 O9 112.0(8) . .
O10 S3 O11 111.7(9) . .
O10 S3 O12 103.8(9) . .
O12 S3 O9 116.0(8) . .
O12 S3 O11 105.9(9) . .
O25 S7 O25 149(2) . 2_665
O25 S7 O26 108.6(18) 2_665 2_665
O25 S7 O26 108.6(18) . .
O25 S7 O26 42.9(13) 2_665 .
O25 S7 O26 42.9(13) . 2_665
O25 S7 O27 116.9(14) . .
O25 S7 O27 84.7(14) . 2_665
O25 S7 O27 116.9(14) 2_665 2_665
O25 S7 O27 84.7(14) 2_665 .
O25 S7 O28 116.5(13) 2_665 2_665
O25 S7 O28 69.5(13) . 2_665
O25 S7 O28 116.5(13) . .
O25 S7 O28 69.5(13) 2_665 .
O26 S7 O26 78(2) . 2_665
O27 S7 O26 98.7(16) 2_665 2_665
O27 S7 O26 153.3(16) . 2_665
O27 S7 O26 98.7(16) . .
O27 S7 O26 153.3(16) 2_665 .
O27 S7 O27 95(2) . 2_665
O28 S7 O26 101.4(15) 2_665 2_665
O28 S7 O26 94.7(15) 2_665 .
O28 S7 O26 94.7(15) . 2_665
O28 S7 O26 101.4(15) . .
O28 S7 O27 52.1(12) 2_665 .
O28 S7 O27 52.1(12) . 2_665
O28 S7 O27 111.8(13) . .
O28 S7 O27 111.8(13) 2_665 2_665
O28 S7 O28 159.3(18) 2_665 .
S7 O25 O28 56.7(12) . 2_665
O26 O25 S7 76(2) 2_665 .
O26 O25 O28 117(3) 2_665 2_665
O25 O26 S7 61(2) 2_665 .
O28 O27 S7 61.6(14) 2_665 .
S7 O28 O25 53.9(11) . 2_665
O27 O28 S7 66.2(15) 2_665 .
O27 O28 O25 115(2) 2_665 2_665
C37 N1 C7 114.8(8) . .
C38 N2 C16 113.0(8) . .
C41 N3 C9 112.3(10) . .
C36 N4 C42 112.4(7) . .
C39 N5 C8 115.2(8) . .
C40 N6 C27 112.1(8) . .
C25 N7 C43 114.9(9) . .
C18 N8 C44 112.7(9) . .
C47 N9 C26 113.2(7) . .
C34 N10 C48 130(3) . .
C34 N10 C48A 102.7(17) . .
C45 N11 C17 113.3(8) . .
C46 N12 C35 115.1(9) . .
C2 C1 C7 119.9(9) . .
C6 C1 C2 118.6(9) . .
C6 C1 C7 121.4(9) . .
C3 C2 C1 120.0(10) . .
C2 C3 C8 120.2(10) . .
C4 C3 C2 119.4(10) . .
C4 C3 C8 120.3(10) . .
C3 C4 C5 121.0(10) . .
C4 C5 C9 120.1(10) . .
C6 C5 C4 119.0(10) . .
C6 C5 C9 120.9(11) . .
C5 C6 C1 121.9(10) . .
C1 C7 N1 111.7(8) . .
C3 C8 N5 114.3(9) . .
N3 C9 C5 111.8(9) . .
C11 C10 C16 121.2(9) . .
C15 C10 C11 118.2(9) . .
C15 C10 C16 120.6(10) . .
C12 C11 C10 120.0(9) . .
C11 C12 C13 120.0(9) . .
C11 C12 C17 121.6(9) . .
C13 C12 C17 118.4(9) . .
C14 C13 C12 119.3(9) . .
C13 C14 C18 119.2(9) . .
C15 C14 C13 120.6(9) . .
C15 C14 C18 120.2(9) . .
C14 C15 C10 121.9(10) . .
C10 C16 N2 113.7(8) . .
N11 C17 C12 113.2(7) . .
N8 C18 C14 111.1(8) . .
C20 C19 C24 119.1(9) . .
C20 C19 C25 119.6(9) . .
C24 C19 C25 121.3(9) . .
C19 C20 C21 121.4(9) . .
C20 C21 C26 120.6(10) . .
C22 C21 C20 118.7(9) . .
C22 C21 C26 120.6(10) . .
C23 C22 C21 119.5(9) . .
C22 C23 C24 121.9(9) . .
C22 C23 C27 117.6(9) . .
C24 C23 C27 120.4(9) . .
C23 C24 C19 119.3(9) . .
N7 C25 C19 113.7(8) . .
N9 C26 C21 110.1(7) . .
N6 C27 C23 111.0(8) . .
C29 C28 C34 120.9(9) . .
C33 C28 C29 118.8(10) . .
C33 C28 C34 120.3(10) . .
C30 C29 C28 119.6(9) . .
C29 C30 C35 120.0(9) . .
C31 C30 C29 119.7(10) . .
C31 C30 C35 120.2(9) . .
C30 C31 C32 121.1(10) . .
C31 C32 C36 121.0(10) . .
C33 C32 C31 118.9(9) . .
C33 C32 C36 120.1(10) . .
C32 C33 C28 121.9(10) . .
N10 C34 C28 113.5(9) . .
N12 C35 C30 113.3(9) . .
N4 C36 C32 111.1(8) . .
N1 C37 C38 111.0(8) . .
N2 C38 C37 108.2(8) . .
N5 C39 C40 110.0(8) . .
N6 C40 C39 110.7(9) . .
C42 C41 N3 112.6(11) . .
C41 C42 N4 109.5(9) . .
C44 C43 N7 112.6(10) . .
C43 C44 N8 111.8(10) . .
N11 C45 C46 110.3(8) . .
N12 C46 C45 109.6(8) . .
N9 C47 C48A 111.2(11) . .
C48 C47 N9 119(2) . .
C47 C48 N10 118(3) . .
C47 C48A N10 107.6(19) . .

loop_
_geom_bond_atom_site_label_1
_geom_bond_atom_site_label_2
_geom_bond_distance
_geom_bond_site_symmetry_2
S1 O1 1.443(13) .
S1 O2 1.504(13) .
S1 O3 1.376(14) .
S1 O4 1.46(2) .
S5 O17 1.433(12) .
S5 O18 1.434(12) .
S5 O19 1.463(10) .
S5 O20 1.478(14) .
S4 O13A 1.389(15) .
S4 O14A 1.456(17) .
S4 O15A 1.474(17) .
S4 O16A 1.503(16) .
S4 O13B 1.61(3) .
S4 O14B 1.46(2) .
S4 O15B 1.36(3) .
S4 O16B 1.40(3) .
S2 O5 1.438(13) .
S2 O6 1.45(2) .
S2 O7 1.447(11) .
S2 O8 1.373(16) .
S2 O6B 1.58(5) .
S2 O8B 1.62(4) .
S6 O21 1.53(3) .
S6 O21 1.53(3) 14_655
S6 O22 1.43(2) 14_655
S6 O22 1.43(2) .
S6 O23 1.43(3) 14_655
S6 O23 1.43(3) .
S6 O24 1.498(18) .
O21 O23 1.69(4) 14_655
O22 O23 1.37(3) 14_655
O23 O21 1.69(4) 14_655
O23 O22 1.37(3) 14_655
S3 O9 1.435(11) .
S3 O10 1.411(15) .
S3 O11 1.465(14) .
S3 O12 1.418(15) .
S7 O25 1.37(2) 2_665
S7 O25 1.37(2) .
S7 O26 1.52(3) 2_665
S7 O26 1.52(3) .
S7 O27 1.47(3) 2_665
S7 O27 1.47(3) .
S7 O28 1.42(2) 2_665
S7 O28 1.42(2) .
O25 O26 1.07(3) 2_665
O25 O28 1.59(3) 2_665
O26 O25 1.07(3) 2_665
O27 O28 1.27(3) 2_665
O28 O25 1.59(3) 2_665
O28 O27 1.27(3) 2_665
O20W O25W 0.82(3) .
O31W O31W 0.63(18) 2_655
O10W O10W 1.05(5) 14_655
O30W O30W 1.02(6) 14
N1 C7 1.513(14) .
N1 C37 1.502(13) .
N2 C16 1.491(13) .
N2 C38 1.472(13) .
N3 C9 1.481(15) .
N3 C41 1.472(15) .
N4 C36 1.476(13) .
N4 C42 1.502(12) .
N5 C8 1.495(13) .
N5 C39 1.469(14) .
N6 C27 1.504(13) .
N6 C40 1.455(14) .
N7 C25 1.478(14) .
N7 C43 1.496(14) .
N8 C18 1.473(14) .
N8 C44 1.478(14) .
N9 C26 1.474(12) .
N9 C47 1.472(12) .
N10 C34 1.484(14) .
N10 C48 1.49(4) .
N10 C48A 1.53(2) .
N11 C17 1.499(12) .
N11 C45 1.457(12) .
N12 C35 1.486(14) .
N12 C46 1.480(13) .
C1 C2 1.401(15) .
C1 C6 1.396(14) .
C1 C7 1.489(15) .
C2 C3 1.401(14) .
C3 C4 1.365(16) .
C3 C8 1.474(16) .
C4 C5 1.413(16) .
C5 C6 1.351(14) .
C5 C9 1.521(16) .
C10 C11 1.414(15) .
C10 C15 1.383(14) .
C10 C16 1.476(14) .
C11 C12 1.401(14) .
C12 C13 1.402(14) .
C12 C17 1.511(14) .
C13 C14 1.383(14) .
C14 C15 1.374(14) .
C14 C18 1.525(13) .
C19 C20 1.381(14) .
C19 C24 1.390(15) .
C19 C25 1.504(14) .
C20 C21 1.401(15) .
C21 C22 1.399(15) .
C21 C26 1.519(14) .
C22 C23 1.364(14) .
C23 C24 1.390(14) .
C23 C27 1.556(14) .
C28 C29 1.405(16) .
C28 C33 1.386(15) .
C28 C34 1.506(16) .
C29 C30 1.392(16) .
C30 C31 1.380(14) .
C30 C35 1.502(15) .
C31 C32 1.386(15) .
C32 C33 1.367(15) .
C32 C36 1.515(14) .
C37 C38 1.509(14) .
C39 C40 1.531(13) .
C41 C42 1.472(17) .
C43 C44 1.463(18) .
C45 C46 1.514(13) .
C47 C48 1.35(4) .
C47 C48A 1.48(3) .

loop_
_geom_hbond_atom_site_label_D
_geom_hbond_atom_site_label_H
_geom_hbond_atom_site_label_A
_geom_hbond_distance_DH
_geom_hbond_distance_HA
_geom_hbond_distance_DA
_geom_hbond_angle_DHA
_geom_hbond_site_symmetry_A
N1 H1A O5 0.89 1.98 2.819(15) 156.2 .
N1 H1B O11W 0.89 1.85 2.71(2) 160.1 .
N1 H1B O13W 0.89 1.95 2.78(5) 154.2 .
N2 H2A O2W 0.89 1.84 2.730(15) 176.1 .
N3 H3B O34W 0.89 1.91 2.791(17) 170.0 .
N4 H4A O10 0.89 1.89 2.775(17) 169.8 .
N4 H4B O7 0.89 1.87 2.760(14) 173.5 .
N5 H5A O16W 0.89 1.92 2.804(14) 175.6 .
N5 H5B O19W 0.89 1.92 2.770(17) 159.5 .
N5 H5B O21W 0.89 1.92 2.77(3) 159.8 .
N6 H6A O33W 0.89 1.90 2.75(2) 160.5 .
N6 H6A O32W 0.89 1.95 2.77(3) 153.6 .
N6 H6B O9 0.89 1.98 2.831(14) 160.4 .
N7 H7A O17W 0.89 1.84 2.713(19) 164.5 .
N7 H7A O18W 0.89 1.92 2.81(3) 177.8 .
N7 H7B O20W 0.89 2.06 2.82(3) 142.7 .
N8 H8A O2 0.89 1.91 2.776(17) 163.4 .
N8 H8B O13A 0.89 1.91 2.744(19) 155.5 .
N9 H9A O16A 0.89 1.91 2.775(18) 163.9 .
N9 H9A O15B 0.89 2.01 2.76(3) 141.5 .
N9 H9B O11 0.89 1.87 2.749(16) 171.9 .
N11 H11A O14A 0.89 1.90 2.781(18) 168.6 .
N11 H11A O14B 0.89 1.90 2.76(2) 162.1 .
N11 H11B O6W 0.89 1.92 2.790(17) 166.0 .
N11 H11B O8W 0.89 1.82 2.70(3) 168.8 .
N12 H12A O9W 0.89 1.90 2.753(13) 159.6 .
N12 H12B O4W 0.89 1.93 2.80(2) 166.7 .

loop_
_geom_torsion_atom_site_label_1
_geom_torsion_atom_site_label_2
_geom_torsion_atom_site_label_3
_geom_torsion_atom_site_label_4
_geom_torsion
_geom_torsion_site_symmetry_1
_geom_torsion_site_symmetry_2
_geom_torsion_site_symmetry_3
_geom_torsion_site_symmetry_4
O21 S6 O21 O23 81.1(12) 14_655 . . 14_655
O21 S6 O23 O21 -152(2) . . . 14_655
O22 S6 O22 O23 -95.0(15) 14_655 . . 14_655
O22 S6 O23 O22 109.9(19) . . . 14_655
O23 S6 O21 O23 154(2) . . . 14_655
O23 S6 O22 O23 -156.5(19) . . . 14_655
O23 S6 O23 O21 -79.9(12) 14_655 . . 14_655
O23 S6 O23 O22 60.1(12) 14_655 . . 14_655
O24 S6 O21 O23 -98.9(12) . . . 14_655
O24 S6 O22 O23 85.0(15) . . . 14_655
O24 S6 O23 O21 100.1(12) . . . 14_655
O24 S6 O23 O22 -119.9(11) . . . 14_655
O25 S7 O25 O26 28(2) 2_665 . . 2_665
O25 S7 O25 O28 -107.6(11) 2_665 . . 2_665
O25 S7 O26 O25 -165.3(15) . . . 2_665
O25 S7 O27 O28 -27(2) . . . 2_665
O25 S7 O27 O28 129.8(17) 2_665 . . 2_665
O25 S7 O28 O25 147(2) . . . 2_665
O25 S7 O28 O27 154.5(19) 2_665 . . 2_665
O25 S7 O28 O27 -59(2) . . . 2_665
O26 S7 O25 O26 47(3) . . . 2_665
O26 S7 O25 O28 -88.1(16) . . . 2_665
O26 S7 O25 O28 -136(3) 2_665 . . 2_665
O26 S7 O26 O25 -135(3) 2_665 . . 2_665
O26 S7 O27 O28 8(4) 2_665 . . 2_665
O26 S7 O27 O28 89.2(19) . . . 2_665
O26 S7 O28 O25 108.1(19) 2_665 . . 2_665
O26 S7 O28 O25 29.1(16) . . . 2_665
O26 S7 O28 O27 -176.3(18) . . . 2_665
O26 S7 O28 O27 -97.4(19) 2_665 . . 2_665
O27 S7 O25 O26 -109(2) 2_665 . . 2_665
O27 S7 O25 O26 158(2) . . . 2_665
O27 S7 O25 O28 115.7(15) 2_665 . . 2_665
O27 S7 O25 O28 22.4(17) . . . 2_665
O27 S7 O26 O25 -48(4) 2_665 . . 2_665
O27 S7 O26 O25 72(2) . . . 2_665
O27 S7 O27 O28 -113.6(18) 2_665 . . 2_665
O27 S7 O28 O25 -154.5(19) 2_665 . . 2_665
O27 S7 O28 O25 -75.1(16) . . . 2_665
O27 S7 O28 O27 79(2) . . . 2_665
O28 S7 O25 O26 -66(3) . . . 2_665
O28 S7 O25 O26 136(3) 2_665 . . 2_665
O28 S7 O25 O28 158.3(19) . . . 2_665
O28 S7 O26 O25 -42(2) . . . 2_665
O28 S7 O26 O25 125(2) 2_665 . . 2_665
O28 S7 O27 O28 -164.8(14) . . . 2_665
O28 S7 O28 O25 -111.0(12) 2_665 . . 2_665
O28 S7 O28 O27 43.5(14) 2_665 . . 2_665
N1 C37 C38 N2 178.6(9) . . . .
N3 C41 C42 N4 -176.1(12) . . . .
N5 C39 C40 N6 -177.1(8) . . . .
N7 C43 C44 N8 177.3(12) . . . .
N9 C47 C48 N10 155(4) . . . .
N9 C47 C48A N10 -171.2(19) . . . .
N11 C45 C46 N12 175.8(8) . . . .
C1 C2 C3 C4 -2.9(14) . . . .
C1 C2 C3 C8 176.5(9) . . . .
C2 C1 C6 C5 2.5(14) . . . .
C2 C1 C7 N1 -126.6(9) . . . .
C2 C3 C4 C5 1.9(14) . . . .
C2 C3 C8 N5 76.3(12) . . . .
C3 C4 C5 C6 1.3(14) . . . .
C3 C4 C5 C9 178.7(9) . . . .
C4 C3 C8 N5 -104.3(12) . . . .
C4 C5 C6 C1 -3.5(14) . . . .
C4 C5 C9 N3 78.2(13) . . . .
C6 C1 C2 C3 0.8(14) . . . .
C6 C1 C7 N1 55.1(12) . . . .
C6 C5 C9 N3 -104.5(11) . . . .
C7 N1 C37 C38 -78.6(12) . . . .
C7 C1 C2 C3 -177.5(9) . . . .
C7 C1 C6 C5 -179.2(9) . . . .
C8 N5 C39 C40 173.4(10) . . . .
C8 C3 C4 C5 -177.6(9) . . . .
C9 N3 C41 C42 143.6(13) . . . .
C9 C5 C6 C1 179.1(9) . . . .
C10 C11 C12 C13 0.5(14) . . . .
C10 C11 C12 C17 179.4(8) . . . .
C11 C10 C15 C14 -0.5(14) . . . .
C11 C10 C16 N2 -72.7(12) . . . .
C11 C12 C13 C14 -0.7(14) . . . .
C11 C12 C17 N11 96.7(11) . . . .
C12 C13 C14 C15 0.3(14) . . . .
C12 C13 C14 C18 -179.2(9) . . . .
C13 C12 C17 N11 -84.4(11) . . . .
C13 C14 C15 C10 0.3(14) . . . .
C13 C14 C18 N8 86.7(11) . . . .
C15 C10 C11 C12 0.1(14) . . . .
C15 C10 C16 N2 107.5(11) . . . .
C15 C14 C18 N8 -92.8(11) . . . .
C16 N2 C38 C37 -177.1(9) . . . .
C16 C10 C11 C12 -179.8(9) . . . .
C16 C10 C15 C14 179.4(9) . . . .
C17 N11 C45 C46 -169.0(9) . . . .
C17 C12 C13 C14 -179.6(8) . . . .
C18 N8 C44 C43 142.4(13) . . . .
C18 C14 C15 C10 179.7(9) . . . .
C19 C20 C21 C22 -1.8(14) . . . .
C19 C20 C21 C26 174.9(9) . . . .
C20 C19 C24 C23 -0.3(13) . . . .
C20 C19 C25 N7 -101.8(11) . . . .
C20 C21 C22 C23 0.0(13) . . . .
C20 C21 C26 N9 102.6(11) . . . .
C21 C22 C23 C24 1.6(14) . . . .
C21 C22 C23 C27 178.7(8) . . . .
C22 C21 C26 N9 -80.7(12) . . . .
C22 C23 C24 C19 -1.5(14) . . . .
C22 C23 C27 N6 82.5(11) . . . .
C24 C19 C20 C21 1.9(14) . . . .
C24 C19 C25 N7 78.7(12) . . . .
C24 C23 C27 N6 -100.4(10) . . . .
C25 N7 C43 C44 163.5(12) . . . .
C25 C19 C20 C21 -177.6(9) . . . .
C25 C19 C24 C23 179.2(8) . . . .
C26 N9 C47 C48 163(5) . . . .
C26 N9 C47 C48A -162(2) . . . .
C26 C21 C22 C23 -176.7(8) . . . .
C27 N6 C40 C39 171.5(9) . . . .
C27 C23 C24 C19 -178.4(8) . . . .
C28 C29 C30 C31 2.4(14) . . . .
C28 C29 C30 C35 178.3(9) . . . .
C29 C28 C33 C32 -1.7(15) . . . .
C29 C28 C34 N10 -66.4(15) . . . .
C29 C30 C31 C32 -2.5(14) . . . .
C29 C30 C35 N12 100.6(11) . . . .
C30 C31 C32 C33 0.4(14) . . . .
C30 C31 C32 C36 177.9(9) . . . .
C31 C30 C35 N12 -83.5(11) . . . .
C31 C32 C33 C28 1.7(15) . . . .
C31 C32 C36 N4 82.7(13) . . . .
C33 C28 C29 C30 -0.3(15) . . . .
C33 C28 C34 N10 114.4(11) . . . .
C33 C32 C36 N4 -99.9(12) . . . .
C34 N10 C48 C47 -107(5) . . . .
C34 N10 C48A C47 -150(2) . . . .
C34 C28 C29 C30 -179.5(10) . . . .
C34 C28 C33 C32 177.5(10) . . . .
C35 N12 C46 C45 -172.6(9) . . . .
C35 C30 C31 C32 -178.4(9) . . . .
C36 N4 C42 C41 171.2(12) . . . .
C36 C32 C33 C28 -175.8(9) . . . .
C37 N1 C7 C1 -174.8(8) . . . .
C38 N2 C16 C10 -53.0(13) . . . .
C39 N5 C8 C3 67.0(13) . . . .
C40 N6 C27 C23 72.1(11) . . . .
C41 N3 C9 C5 47.1(15) . . . .
C42 N4 C36 C32 170.3(9) . . . .
C43 N7 C25 C19 51.2(14) . . . .
C44 N8 C18 C14 178.3(10) . . . .
C45 N11 C17 C12 -69.8(11) . . . .
C46 N12 C35 C30 -70.1(12) . . . .
C47 N9 C26 C21 -179.7(10) . . . .
C48 N10 C34 C28 -45(3) . . . .
C48A N10 C34 C28 -60.8(18) . . . .
